data_7046760
loop_
_publ_author_name
'Geng, Dantong'
'Zhang, Min'
'Hang, Xinxin'
'Xie, Wenjie'
'Qin, Yucai'
'Li, Qiang'
'Bi, Yanfeng'
'Zheng, Zhiping'

_publ_section_title
;
 A 2D metal-thiacalix[4]arene porous coordination polymer with 1D
 channels: gas absorption/separation and frequency response.
;
_journal_issue 27
_journal_name_full 'Dalton transactions (Cambridge, England : 2003)'
_journal_page_first 9008
_journal_page_last 9013
_journal_paper_doi 10.1039/c8dt02089b
_journal_volume 47
_journal_year 2018
_chemical_formula_sum 'C83 H118 Cl Co4 N15 O15 S4'
_chemical_formula_weight 1965.33
_space_group_crystal_system tetragonal
_space_group_IT_number 90
_space_group_name_Hall 'P 4ab 2ab'
_space_group_name_H-M_alt 'P 4 21 2'
_symmetry_space_group_name_Hall 'P 4ab 2ab'
_symmetry_space_group_name_H-M 'P 4 21 2'
_atom_sites_solution_hydrogens geom
_audit_creation_method SHELXL-2014/7
_audit_update_record
;
2018-06-12 deposited with the CCDC.
2018-06-13 downloaded from the CCDC.
;
_cell_angle_alpha 90
_cell_angle_beta 90
_cell_angle_gamma 90
_cell_formula_units_Z 2
_cell_length_a 17.0886(5)
_cell_length_b 17.0886(5)
_cell_length_c 15.0638(5)
_cell_measurement_reflns_used 9351
_cell_measurement_temperature 150(2)
_cell_measurement_theta_max 25.0499
_cell_measurement_theta_min 2.3837
_cell_volume 4398.9(2)
_computing_cell_refinement 'SAINT V8.37A (Bruker AXS Inc., 2015)'
_computing_data_collection 'Bruker Instrument Service vV6.2.3'
_computing_data_reduction 'SAINT V8.37A (Bruker AXS Inc., 2015)'
_computing_structure_refinement 'SHELXL-2014/7 (Sheldrick, 2014)'
_computing_structure_solution 'XT, VERSION 2014/5'
_diffrn_ambient_temperature 150(2)
_diffrn_measured_fraction_theta_full 0.990
_diffrn_measured_fraction_theta_max 0.990
_diffrn_measurement_device_type 'Bruker D8 QUEST'
_diffrn_measurement_method '\f & \w scans'
_diffrn_radiation_type MoK\a
_diffrn_radiation_wavelength 0.71073
_diffrn_reflns_av_R_equivalents 0.0951
_diffrn_reflns_av_unetI/netI 0.0379
_diffrn_reflns_Laue_measured_fraction_full 0.990
_diffrn_reflns_Laue_measured_fraction_max 0.990
_diffrn_reflns_limit_h_max 20
_diffrn_reflns_limit_h_min -20
_diffrn_reflns_limit_k_max 18
_diffrn_reflns_limit_k_min -20
_diffrn_reflns_limit_l_max 17
_diffrn_reflns_limit_l_min -17
_diffrn_reflns_number 46014
_diffrn_reflns_point_group_measured_fraction_full 0.994
_diffrn_reflns_point_group_measured_fraction_max 0.994
_diffrn_reflns_theta_full 25.050
_diffrn_reflns_theta_max 25.050
_diffrn_reflns_theta_min 2.741
_exptl_absorpt_coefficient_mu 0.939
_exptl_absorpt_correction_T_max 0.745
_exptl_absorpt_correction_T_min 0.675
_exptl_absorpt_correction_type multi-scan
_exptl_absorpt_process_details
;
SADABS-2016/2 - Bruker AXS area detector scaling and absorption correction
;
_exptl_crystal_colour Pink
_exptl_crystal_density_diffrn 1.484
_exptl_crystal_description Block
_exptl_crystal_F_000 2060
_exptl_crystal_size_max 0.270
_exptl_crystal_size_mid 0.250
_exptl_crystal_size_min 0.250
_refine_diff_density_max 0.490
_refine_diff_density_min -0.319
_refine_diff_density_rms 0.068
_refine_ls_abs_structure_details
;
 Flack x determined using 1330 quotients [(I+)-(I-)]/[(I+)+(I-)]
 (Parsons, Flack and Wagner, Acta Cryst. B69 (2013) 249-259).
;
_refine_ls_abs_structure_Flack 0.000(9)
_refine_ls_extinction_method none
_refine_ls_goodness_of_fit_ref 1.078
_refine_ls_hydrogen_treatment constr
_refine_ls_matrix_type full
_refine_ls_number_parameters 319
_refine_ls_number_reflns 3888
_refine_ls_number_restraints 270
_refine_ls_restrained_S_all 1.057
_refine_ls_R_factor_all 0.0470
_refine_ls_R_factor_gt 0.0377
_refine_ls_shift/su_max 0.001
_refine_ls_shift/su_mean 0.000
_refine_ls_structure_factor_coef Fsqd
_refine_ls_weighting_details 'w=1/[\s^2^(Fo^2^)+(0.0595P)^2^+3.2371P] where P=(Fo^2^+2Fc^2^)/3'
_refine_ls_weighting_scheme calc
_refine_ls_wR_factor_gt 0.1013
_refine_ls_wR_factor_ref 0.1061
_reflns_Friedel_coverage 0.725
_reflns_Friedel_fraction_full 0.999
_reflns_Friedel_fraction_max 0.999
_reflns_number_gt 3437
_reflns_number_total 3888
_reflns_threshold_expression 'I > 2\s(I)'
_cod_data_source_file c8dt02089b2.cif
_cod_data_source_block Co_2D
_cod_depositor_comments
;
The following automatic conversions were performed:

'_exptl_absorpt_correction_type' value 'Multi-Scan' changed to
'multi-scan' according to
/home/data/users/saulius/crontab/automatic-downloads/rss-feeds/RSC/lib/dictionaries/cif_core.dic
dictionary named 'cif_core.dic' version 2.4.2 from 2011-04-26.

Automatic conversion script
Id: cif_fix_values 4973 2017-02-22 13:04:09Z antanas 

 Adding full bibliography for 7046760.cif.
;
_cod_original_cell_volume 4398.9(3)
_cod_database_code 7046760
_shelx_shelxl_version_number 2014/7
_shelx_space_group_comment
;
The symmetry employed for this shelxl refinement is uniquely defined
by the following loop, which should always be used as a source of
symmetry information in preference to the above space-group names.
They are only intended as comments.
;
_shelx_estimated_absorpt_t_min 0.786
_shelx_estimated_absorpt_t_max 0.799

loop_
_space_group_symop_operation_xyz
'x, y, z'
'-x, -y, z'
'-y+1/2, x+1/2, z'
'y+1/2, -x+1/2, z'
'-x+1/2, y+1/2, -z'
'x+1/2, -y+1/2, -z'
'y, x, -z'
'-y, -x, -z'

loop_
_atom_site_label
_atom_site_type_symbol
_atom_site_fract_x
_atom_site_fract_y
_atom_site_fract_z
_atom_site_U_iso_or_equiv
_atom_site_adp_type
_atom_site_occupancy
_atom_site_site_symmetry_order
_atom_site_calc_flag
_atom_site_refinement_flags_posn
_atom_site_refinement_flags_adp
_atom_site_refinement_flags_occupancy
_atom_site_disorder_assembly
_atom_site_disorder_group
Co1 Co 0.48555(4) 0.86636(4) 0.27652(4) 0.01631(19) Uani 1 1 d . . . . .
S1 S 0.72482(7) 0.97493(7) 0.40956(9) 0.0208(3) Uani 1 1 d . . . . .
O1 O 0.5749(2) 0.9065(2) 0.3485(2) 0.0222(8) Uani 1 1 d . . . . .
Cl1 Cl 0.5000 1.0000 0.19605(15) 0.0216(6) Uani 1 4 d S T P . .
N1 N 0.5966(5) 0.7805(5) 0.1345(6) 0.0247(16) Uani 0.5 1 d . U P A -1
N2 N 0.6955(6) 0.8666(6) 0.1372(7) 0.034(2) Uani 0.5 1 d . U P A -1
N3 N 0.5806(7) 0.8330(7) 0.1927(9) 0.024(2) Uani 0.5 1 d . U P A -1
N4 N 0.6442(7) 0.8877(7) 0.1934(8) 0.022(2) Uani 0.5 1 d . U P A -1
O2 O 0.8136(6) 0.5583(6) -0.1889(7) 0.033(2) Uani 0.5 1 d . U P A -1
O3 O 0.9031(6) 0.6685(6) -0.1891(8) 0.033(3) Uani 0.5 1 d . U P A -1
C1 C 0.6007(3) 0.8745(3) 0.4223(3) 0.0185(11) Uani 1 1 d . . . . .
C2 C 0.6699(3) 0.8998(3) 0.4621(4) 0.0210(11) Uani 1 1 d . . . . .
C3 C 0.6960(3) 0.8658(3) 0.5417(4) 0.0245(12) Uani 1 1 d . . . . .
H3 H 0.7435 0.8837 0.5674 0.029 Uiso 1 1 calc R U . . .
C4 C 0.6547(4) 0.8075(3) 0.5835(4) 0.0288(13) Uani 1 1 d . . . . .
C5 C 0.5857(3) 0.7807(3) 0.5425(4) 0.0250(12) Uani 1 1 d . . . . .
H5 H 0.5563 0.7399 0.5694 0.030 Uiso 1 1 calc R U . . .
C6 C 0.5603(3) 0.8131(3) 0.4640(3) 0.0196(11) Uani 1 1 d . . . . .
C7 C 0.6810(4) 0.7722(4) 0.6733(4) 0.0372(15) Uani 1 1 d . . . . .
C8 C 0.7646(5) 0.7951(6) 0.6939(6) 0.082(3) Uani 1 1 d . . . . .
H8A H 0.7671 0.8515 0.7057 0.123 Uiso 1 1 calc R U . . .
H8B H 0.7980 0.7825 0.6430 0.123 Uiso 1 1 calc R U . . .
H8C H 0.7827 0.7663 0.7462 0.123 Uiso 1 1 calc R U . . .
C9 C 0.6279(6) 0.7996(6) 0.7451(5) 0.081(3) Uani 1 1 d . . . . .
H9A H 0.5736 0.7872 0.7293 0.121 Uiso 1 1 calc R U . . .
H9B H 0.6335 0.8564 0.7524 0.121 Uiso 1 1 calc R U . . .
H9C H 0.6415 0.7734 0.8008 0.121 Uiso 1 1 calc R U . . .
C10 C 0.6811(5) 0.6823(4) 0.6667(5) 0.058(2) Uani 1 1 d . . . . .
H10A H 0.7019 0.6601 0.7218 0.088 Uiso 1 1 calc R U . . .
H10B H 0.7139 0.6660 0.6167 0.088 Uiso 1 1 calc R U . . .
H10C H 0.6275 0.6637 0.6576 0.088 Uiso 1 1 calc R U . . .
C11 C 0.6647(8) 0.7973(8) 0.0989(9) 0.027(4) Uani 0.5 1 d . U P A -1
C16 C 0.7100(5) 0.7541(5) 0.0322(6) 0.0299(16) Uani 0.5 1 d G U P A -1
C13 C 0.6833(5) 0.6822(5) 0.0014(7) 0.042(2) Uani 0.5 1 d G U P A -1
H13 H 0.6357 0.6611 0.0236 0.050 Uiso 0.5 1 calc R U P A -1
C12 C 0.7260(6) 0.6414(5) -0.0620(7) 0.041(2) Uani 0.5 1 d G U P A -1
H12 H 0.7077 0.5923 -0.0830 0.049 Uiso 0.5 1 calc R U P A -1
C11A C 0.7955(6) 0.6724(5) -0.0945(6) 0.039(5) Uani 0.5 1 d G U P A -1
C15 C 0.8223(5) 0.7442(6) -0.0637(7) 0.041(3) Uani 0.5 1 d G U P A -1
H15 H 0.8698 0.7654 -0.0859 0.049 Uiso 0.5 1 calc R U P A -1
C14 C 0.7796(5) 0.7850(5) -0.0003(7) 0.047(2) Uani 0.5 1 d G U P A -1
H14 H 0.7979 0.8341 0.0208 0.056 Uiso 0.5 1 calc R U P A -1
C17 C 0.8419(8) 0.6279(8) -0.1642(8) 0.0317(18) Uani 0.5 1 d . U P A -1
N5 N 1.0009(11) 0.5019(11) 0.0699(5) 0.0387(19) Uani 0.25 1 d D U P B -1
C18 C 1.0201(17) 0.4293(14) 0.0133(16) 0.040(3) Uani 0.25 1 d D U P B -1
H18A H 0.9869 0.4300 -0.0405 0.048 Uiso 0.25 1 calc R U P B -1
H18B H 1.0753 0.4325 -0.0061 0.048 Uiso 0.25 1 calc R U P B -1
C19 C 1.008(5) 0.3523(18) 0.061(5) 0.11(3) Uani 0.25 1 d D U P B -1
H19A H 1.0209 0.3088 0.0218 0.160 Uiso 0.25 1 calc R U P B -1
H19B H 1.0413 0.3504 0.1141 0.160 Uiso 0.25 1 calc R U P B -1
H19C H 0.9528 0.3479 0.0797 0.160 Uiso 0.25 1 calc R U P B -1
C18A C 0.9245(12) 0.494(2) 0.1235(14) 0.040(3) Uani 0.25 1 d D U P B -1
H18C H 0.9293 0.4489 0.1637 0.048 Uiso 0.25 1 calc R U P B -1
H18H H 0.9188 0.5417 0.1610 0.048 Uiso 0.25 1 calc R U P B -1
C19A C 0.8512(16) 0.485(3) 0.069(4) 0.042(6) Uani 0.25 1 d D U P B -1
H19D H 0.8059 0.4807 0.1085 0.063 Uiso 0.25 1 calc R U P B -1
H19E H 0.8448 0.5305 0.0301 0.063 Uiso 0.25 1 calc R U P B -1
H19F H 0.8553 0.4375 0.0328 0.063 Uiso 0.25 1 calc R U P B -1
C18B C 0.9994(18) 0.5727(13) 0.0066(15) 0.039(3) Uani 0.25 1 d D U P B -1
H18D H 1.0519 0.5793 -0.0202 0.046 Uiso 0.25 1 calc R U P B -1
H18E H 0.9619 0.5623 -0.0420 0.046 Uiso 0.25 1 calc R U P B -1
C19B C 0.976(3) 0.6479(16) 0.053(3) 0.041(9) Uani 0.25 1 d D U P B -1
H19G H 0.9764 0.6910 0.0101 0.062 Uiso 0.25 1 calc R U P B -1
H19H H 0.9241 0.6422 0.0786 0.062 Uiso 0.25 1 calc R U P B -1
H19I H 1.0141 0.6592 0.1004 0.062 Uiso 0.25 1 calc R U P B -1
C18C C 1.0648(12) 0.515(2) 0.1406(13) 0.040(3) Uani 0.25 1 d D U P B -1
H18F H 1.0506 0.5605 0.1775 0.048 Uiso 0.25 1 calc R U P B -1
H18G H 1.0669 0.4683 0.1799 0.048 Uiso 0.25 1 calc R U P B -1
C19C C 1.1447(15) 0.528(3) 0.100(2) 0.064(11) Uani 0.25 1 d D U P B -1
H19J H 1.1831 0.5357 0.1480 0.096 Uiso 0.25 1 calc R U P B -1
H19K H 1.1596 0.4823 0.0649 0.096 Uiso 0.25 1 calc R U P B -1
H19L H 1.1433 0.5745 0.0625 0.096 Uiso 0.25 1 calc R U P B -1

loop_
_atom_site_aniso_label
_atom_site_aniso_U_11
_atom_site_aniso_U_22
_atom_site_aniso_U_33
_atom_site_aniso_U_23
_atom_site_aniso_U_13
_atom_site_aniso_U_12
Co1 0.0172(3) 0.0188(4) 0.0129(3) -0.0021(3) 0.0010(3) 0.0003(3)
S1 0.0162(6) 0.0239(7) 0.0223(7) 0.0012(6) -0.0025(5) 0.0005(5)
O1 0.0202(19) 0.026(2) 0.0201(18) 0.0108(16) -0.0066(15) -0.0060(15)
Cl1 0.0249(8) 0.0249(8) 0.0151(12) 0.000 0.000 0.000
N1 0.028(3) 0.026(3) 0.020(3) 0.000(3) -0.002(2) 0.004(2)
N2 0.033(3) 0.034(3) 0.035(4) -0.004(3) 0.006(3) 0.001(3)
N3 0.025(3) 0.025(4) 0.021(4) 0.000(3) -0.002(3) 0.003(3)
N4 0.023(4) 0.024(3) 0.020(4) 0.003(3) -0.004(3) 0.005(3)
O2 0.039(5) 0.034(3) 0.026(5) -0.001(3) 0.005(4) 0.003(3)
O3 0.034(3) 0.031(4) 0.033(5) -0.005(3) 0.007(3) 0.006(3)
C1 0.023(3) 0.018(3) 0.014(2) -0.002(2) -0.002(2) 0.009(2)
C2 0.023(3) 0.022(3) 0.018(3) 0.003(2) 0.000(2) 0.004(2)
C3 0.027(3) 0.027(3) 0.019(3) 0.002(2) -0.006(2) 0.003(2)
C4 0.041(3) 0.030(3) 0.016(3) 0.005(2) -0.003(2) 0.010(3)
C5 0.029(3) 0.024(3) 0.022(3) 0.006(2) 0.005(2) 0.001(2)
C6 0.019(3) 0.018(3) 0.022(3) 0.003(2) 0.002(2) 0.002(2)
C7 0.046(4) 0.036(3) 0.029(3) 0.010(3) -0.011(3) 0.009(3)
C8 0.078(6) 0.102(7) 0.065(6) 0.051(5) -0.038(5) -0.019(6)
C9 0.114(8) 0.106(7) 0.022(4) 0.006(4) 0.009(4) 0.060(6)
C10 0.076(6) 0.051(5) 0.048(4) 0.018(4) -0.014(4) 0.021(4)
C11 0.029(3) 0.028(4) 0.023(6) 0.004(4) -0.001(4) 0.006(3)
C16 0.0300(19) 0.0306(19) 0.029(2) 0.0012(12) 0.0001(12) 0.0028(12)
C13 0.042(3) 0.038(3) 0.045(4) -0.007(3) 0.007(3) -0.004(2)
C12 0.042(3) 0.041(3) 0.040(4) -0.002(3) 0.005(3) 0.002(3)
C11A 0.041(5) 0.039(4) 0.037(8) -0.005(5) 0.006(6) 0.003(4)
C15 0.042(4) 0.041(3) 0.041(5) -0.006(3) 0.009(4) 0.002(3)
C14 0.043(3) 0.044(3) 0.053(4) -0.014(3) 0.017(3) -0.008(3)
C17 0.032(2) 0.032(2) 0.031(2) 0.0000(13) 0.0002(13) 0.0032(12)
N5 0.042(5) 0.047(6) 0.028(4) -0.004(6) 0.000(4) 0.005(4)
C18 0.044(8) 0.047(6) 0.029(5) -0.005(7) -0.001(5) 0.007(5)
C19 0.22(7) 0.049(6) 0.055(15) 0.000(8) 0.05(3) 0.010(6)
C18A 0.042(5) 0.047(8) 0.032(5) -0.004(6) 0.002(4) 0.005(4)
C19A 0.043(6) 0.042(6) 0.040(6) 0.001(3) -0.001(3) 0.002(3)
C18B 0.041(8) 0.046(6) 0.028(5) -0.004(7) 0.000(5) 0.005(4)
C19B 0.04(2) 0.048(6) 0.031(10) -0.006(7) -0.003(10) 0.007(6)
C18C 0.042(5) 0.048(8) 0.029(5) -0.004(7) 0.000(4) 0.005(4)
C19C 0.044(6) 0.12(3) 0.033(10) -0.004(12) 0.001(5) -0.006(7)

loop_
_atom_type_symbol
_atom_type_description
_atom_type_scat_dispersion_real
_atom_type_scat_dispersion_imag
_atom_type_scat_source
C C 0.0033 0.0016 'International Tables Vol C Tables 4.2.6.8 and 6.1.1.4'
H H 0.0000 0.0000 'International Tables Vol C Tables 4.2.6.8 and 6.1.1.4'
Cl Cl 0.1484 0.1585 'International Tables Vol C Tables 4.2.6.8 and 6.1.1.4'
Co Co 0.3494 0.9721 'International Tables Vol C Tables 4.2.6.8 and 6.1.1.4'
N N 0.0061 0.0033 'International Tables Vol C Tables 4.2.6.8 and 6.1.1.4'
O O 0.0106 0.0060 'International Tables Vol C Tables 4.2.6.8 and 6.1.1.4'
S S 0.1246 0.1234 'International Tables Vol C Tables 4.2.6.8 and 6.1.1.4'

loop_
_geom_angle_atom_site_label_1
_geom_angle_atom_site_label_2
_geom_angle_atom_site_label_3
_geom_angle
_geom_angle_site_symmetry_1
_geom_angle_site_symmetry_3
O1 Co1 O1 92.8(2) . 4_465
O1 Co1 N3 80.3(3) . .
O1 Co1 N3 165.3(3) 4_465 .
O1 Co1 S1 80.62(10) . 4_465
O1 Co1 S1 80.35(10) 4_465 4_465
N3 Co1 S1 110.9(3) . 4_465
O1 Co1 Cl1 83.02(10) . .
O1 Co1 Cl1 82.88(10) 4_465 .
N3 Co1 Cl1 83.5(3) . .
S1 Co1 Cl1 155.88(6) 4_465 .
C2 S1 C6 101.1(2) . 3_655
C2 S1 Co1 94.51(18) . 3_655
C6 S1 Co1 94.65(17) 3_655 3_655
C1 O1 Co1 125.0(3) . .
C1 O1 Co1 124.8(3) . 3_655
Co1 O1 Co1 108.74(15) . 3_655
Co1 Cl1 Co1 124.35(10) . 2_675
Co1 Cl1 Co1 77.42(4) . 3_655
Co1 Cl1 Co1 77.42(4) 2_675 3_655
Co1 Cl1 Co1 77.42(4) . 4_465
Co1 Cl1 Co1 77.42(4) 2_675 4_465
Co1 Cl1 Co1 124.35(10) 3_655 4_465
N3 N1 C11 108.3(11) . .
N4 N2 C11 104.6(11) . .
N1 N3 N4 107.4(11) . .
N1 N3 Co1 138.8(9) . .
N4 N3 Co1 113.5(9) . .
N2 N4 N3 109.5(12) . .
O1 C1 C2 121.3(5) . .
O1 C1 C6 121.6(5) . .
C2 C1 C6 117.1(4) . .
C1 C2 C3 120.5(5) . .
C1 C2 S1 118.7(4) . .
C3 C2 S1 120.7(4) . .
C4 C3 C2 121.9(5) . .
C4 C3 H3 119.1 . .
C2 C3 H3 119.1 . .
C3 C4 C5 117.7(5) . .
C3 C4 C7 122.2(5) . .
C5 C4 C7 120.0(5) . .
C6 C5 C4 120.7(5) . .
C6 C5 H5 119.7 . .
C4 C5 H5 119.7 . .
C5 C6 C1 122.0(5) . .
C5 C6 S1 120.3(4) . 4_465
C1 C6 S1 117.7(4) . 4_465
C9 C7 C8 110.2(8) . .
C9 C7 C10 111.2(7) . .
C8 C7 C10 105.7(6) . .
C9 C7 C4 109.6(5) . .
C8 C7 C4 110.7(5) . .
C10 C7 C4 109.4(5) . .
C7 C8 H8A 109.5 . .
C7 C8 H8B 109.5 . .
H8A C8 H8B 109.5 . .
C7 C8 H8C 109.5 . .
H8A C8 H8C 109.5 . .
H8B C8 H8C 109.5 . .
C7 C9 H9A 109.5 . .
C7 C9 H9B 109.5 . .
H9A C9 H9B 109.5 . .
C7 C9 H9C 109.5 . .
H9A C9 H9C 109.5 . .
H9B C9 H9C 109.5 . .
C7 C10 H10A 109.5 . .
C7 C10 H10B 109.5 . .
H10A C10 H10B 109.5 . .
C7 C10 H10C 109.5 . .
H10A C10 H10C 109.5 . .
H10B C10 H10C 109.5 . .
N1 C11 N2 110.2(11) . .
N1 C11 C16 129.6(11) . .
N2 C11 C16 120.2(11) . .
C13 C16 C14 120.0 . .
C13 C16 C11 119.9(6) . .
C14 C16 C11 120.1(6) . .
C12 C13 C16 120.0 . .
C12 C13 H13 120.0 . .
C16 C13 H13 120.0 . .
C13 C12 C11A 120.0 . .
C13 C12 H12 120.0 . .
C11A C12 H12 120.0 . .
C12 C11A C15 120.0 . .
C12 C11A C17 119.9(8) . .
C15 C11A C17 120.1(8) . .
C14 C15 C11A 120.0 . .
C14 C15 H15 120.0 . .
C11A C15 H15 120.0 . .
C15 C14 C16 120.0 . .
C15 C14 H14 120.0 . .
C16 C14 H14 120.0 . .
O3 C17 O2 132.9(13) . .
O3 C17 C11A 110.4(11) . .
O2 C17 C11A 116.7(11) . .
C18B N5 C18 107.1(10) . .
C18B N5 C18A 112.1(16) . .
C18 N5 C18A 113.8(16) . .
C18B N5 C18C 109.2(16) . .
C18 N5 C18C 110.2(15) . .
C18A N5 C18C 104.5(11) . .
C19 C18 N5 114(2) . .
C19 C18 H18A 108.8 . .
N5 C18 H18A 108.8 . .
C19 C18 H18B 108.8 . .
N5 C18 H18B 108.8 . .
H18A C18 H18B 107.7 . .
C18 C19 H19A 109.5 . .
C18 C19 H19B 109.5 . .
H19A C19 H19B 109.5 . .
C18 C19 H19C 109.5 . .
H19A C19 H19C 109.5 . .
H19B C19 H19C 109.5 . .
C19A C18A N5 115(2) . .
C19A C18A H18C 108.4 . .
N5 C18A H18C 108.4 . .
C19A C18A H18H 108.4 . .
N5 C18A H18H 108.4 . .
H18C C18A H18H 107.5 . .
C18A C19A H19D 109.5 . .
C18A C19A H19E 109.5 . .
H19D C19A H19E 109.5 . .
C18A C19A H19F 109.5 . .
H19D C19A H19F 109.5 . .
H19E C19A H19F 109.5 . .
C19B C18B N5 112.6(19) . .
C19B C18B H18D 109.1 . .
N5 C18B H18D 109.1 . .
C19B C18B H18E 109.1 . .
N5 C18B H18E 109.1 . .
H18D C18B H18E 107.8 . .
C18B C19B H19G 109.5 . .
C18B C19B H19H 109.5 . .
H19G C19B H19H 109.5 . .
C18B C19B H19I 109.5 . .
H19G C19B H19I 109.5 . .
H19H C19B H19I 109.5 . .
C19C C18C N5 112.7(17) . .
C19C C18C H18F 109.1 . .
N5 C18C H18F 109.1 . .
C19C C18C H18G 109.1 . .
N5 C18C H18G 109.1 . .
H18F C18C H18G 107.8 . .
C18C C19C H19J 109.5 . .
C18C C19C H19K 109.5 . .
H19J C19C H19K 109.5 . .
C18C C19C H19L 109.5 . .
H19J C19C H19L 109.5 . .
H19K C19C H19L 109.5 . .

loop_
_geom_bond_atom_site_label_1
_geom_bond_atom_site_label_2
_geom_bond_distance
_geom_bond_site_symmetry_2
Co1 O1 1.995(3) .
Co1 O1 2.002(3) 4_465
Co1 N3 2.135(13) .
Co1 S1 2.5451(14) 4_465
Co1 Cl1 2.5972(12) .
S1 C2 1.776(5) .
S1 C6 1.794(5) 3_655
S1 Co1 2.5451(14) 3_655
O1 C1 1.315(6) .
O1 Co1 2.002(3) 3_655
Cl1 Co1 2.5972(12) 2_675
Cl1 Co1 2.5972(12) 3_655
Cl1 Co1 2.5972(12) 4_465
N1 N3 1.284(15) .
N1 C11 1.313(17) .
N2 N4 1.270(16) .
N2 C11 1.419(17) .
N3 N4 1.432(17) .
O2 C17 1.335(17) .
O3 C17 1.310(17) .
C1 C2 1.394(7) .
C1 C6 1.405(7) .
C2 C3 1.406(7) .
C3 C4 1.374(8) .
C3 H3 0.9500 .
C4 C5 1.408(8) .
C4 C7 1.547(8) .
C5 C6 1.376(7) .
C5 H5 0.9500 .
C6 S1 1.794(5) 4_465
C7 C9 1.488(10) .
C7 C8 1.513(10) .
C7 C10 1.540(9) .
C8 H8A 0.9800 .
C8 H8B 0.9800 .
C8 H8C 0.9800 .
C9 H9A 0.9800 .
C9 H9B 0.9800 .
C9 H9C 0.9800 .
C10 H10A 0.9800 .
C10 H10B 0.9800 .
C10 H10C 0.9800 .
C11 C16 1.467(12) .
C16 C13 1.3900 .
C16 C14 1.3900 .
C13 C12 1.3900 .
C13 H13 0.9500 .
C12 C11A 1.3900 .
C12 H12 0.9500 .
C11A C15 1.3900 .
C11A C17 1.520(14) .
C15 C14 1.3900 .
C15 H15 0.9500 .
C14 H14 0.9500 .
N5 C18B 1.540(9) .
N5 C18 1.540(9) .
N5 C18A 1.540(9) .
N5 C18C 1.540(9) .
C18 C19 1.52(3) .
C18 H18A 0.9900 .
C18 H18B 0.9900 .
C19 H19A 0.9800 .
C19 H19B 0.9800 .
C19 H19C 0.9800 .
C18A C19A 1.51(3) .
C18A H18C 0.9900 .
C18A H18H 0.9900 .
C19A H19D 0.9800 .
C19A H19E 0.9800 .
C19A H19F 0.9800 .
C18B C19B 1.51(2) .
C18B H18D 0.9900 .
C18B H18E 0.9900 .
C19B H19G 0.9800 .
C19B H19H 0.9800 .
C19B H19I 0.9800 .
C18C C19C 1.51(2) .
C18C H18F 0.9900 .
C18C H18G 0.9900 .
C19C H19J 0.9800 .
C19C H19K 0.9800 .
C19C H19L 0.9800 .
